data_7031753
loop_
_publ_author_name
'Du, Mei-Ling'
'Hu, Chun-Yan'
'Wang, Liu-Fang'
'Li, Cong'
'Han, Yang-Yang'
'Gan, Xin'
'Chen, Yong'
'Mu, Wei-Hua'
'Huang, Michael L.'
'Fu, Wen-Fu'

_publ_section_title
;
 New members of fluorescent 1,8-naphthyridine-based BF2 compounds:
 selective binding of BF2 with terminal bidentate N^N^O and N^C^O groups
 and tunable spectroscopy properties.
;
_journal_issue 37
_journal_name_full 'Dalton transactions (Cambridge, England : 2003)'
_journal_page_first 13924
_journal_page_last 13931
_journal_paper_doi 10.1039/c4dt01735h
_journal_volume 43
_journal_year 2014
_chemical_formula_moiety C37H41B3Cl2F6N9O3
_chemical_formula_sum 'C12.33333 H13.66667 B Cl0.66667 F2 N3 O'
_chemical_formula_weight 292.37
_chemical_name_systematic
; 
 ? 
;
_space_group_IT_number 2
_symmetry_cell_setting triclinic
_symmetry_space_group_name_Hall '-P 1'
_symmetry_space_group_name_H-M 'P -1'
_atom_sites_solution_hydrogens geom
_atom_sites_solution_primary direct
_atom_sites_solution_secondary difmap
_audit_creation_method SHELXL-97
_cell_angle_alpha 83.107(7)
_cell_angle_beta 82.118(7)
_cell_angle_gamma 73.049(6)
_cell_formula_units_Z 6
_cell_length_a 11.461(3)
_cell_length_b 12.130(3)
_cell_length_c 14.451(4)
_cell_measurement_reflns_used 25
_cell_measurement_temperature 113(2)
_cell_volume 1896.8(9)
_computing_cell_refinement 'PROCESS-AUTO (Rigaku, 1998)'
_computing_data_collection 'PROCESS-AUTO (Rigaku, 1998)'
_computing_data_reduction 'PROCESS-AUTO (Rigaku, 1998)'
_computing_molecular_graphics 'SHELXL-97 (Sheldrick, 1997)'
_computing_publication_material 'SHELXL-97 (Sheldrick, 1997)'
_computing_structure_refinement 'SHELXL-97 (Sheldrick, 1997)'
_computing_structure_solution 'SHELXS-97 (Sheldrick, 1990)'
_diffrn_ambient_temperature 113(2)
_diffrn_measured_fraction_theta_full 0.997
_diffrn_measured_fraction_theta_max 0.997
_diffrn_measurement_device_type 'Rigaku RAXIS-RAPID'
_diffrn_measurement_method '\w scans'
_diffrn_radiation_monochromator graphite
_diffrn_radiation_source 'fine-focus sealed tube'
_diffrn_radiation_type MoK\a
_diffrn_radiation_wavelength 0.71073
_diffrn_reflns_av_R_equivalents 0.0413
_diffrn_reflns_av_sigmaI/netI 0.0702
_diffrn_reflns_limit_h_max 13
_diffrn_reflns_limit_h_min -13
_diffrn_reflns_limit_k_max 14
_diffrn_reflns_limit_k_min -14
_diffrn_reflns_limit_l_max 17
_diffrn_reflns_limit_l_min -17
_diffrn_reflns_number 16390
_diffrn_reflns_theta_full 25.02
_diffrn_reflns_theta_max 25.02
_diffrn_reflns_theta_min 1.76
_diffrn_standards_interval_count 150
_diffrn_standards_number 2
_exptl_absorpt_coefficient_mu 0.254
_exptl_absorpt_correction_T_max 0.9750
_exptl_absorpt_correction_T_min 0.9509
_exptl_absorpt_correction_type multi-scan
_exptl_absorpt_process_details 'ABSCOR (Higashi, 1995)'
_exptl_crystal_colour yellow
_exptl_crystal_density_diffrn 1.536
_exptl_crystal_density_method 'not measured'
_exptl_crystal_description block
_exptl_crystal_F_000 906
_exptl_crystal_size_max 0.20
_exptl_crystal_size_mid 0.18
_exptl_crystal_size_min 0.10
_refine_diff_density_max 1.959
_refine_diff_density_min -1.578
_refine_diff_density_rms 0.101
_refine_ls_extinction_method none
_refine_ls_goodness_of_fit_ref 1.039
_refine_ls_hydrogen_treatment mixed
_refine_ls_matrix_type full
_refine_ls_number_parameters 541
_refine_ls_number_reflns 6688
_refine_ls_number_restraints 0
_refine_ls_restrained_S_all 1.039
_refine_ls_R_factor_all 0.0845
_refine_ls_R_factor_gt 0.0640
_refine_ls_shift/su_max 0.000
_refine_ls_shift/su_mean 0.000
_refine_ls_structure_factor_coef Fsqd
_refine_ls_weighting_details 'calc w=1/[\s^2^(Fo^2^)+(0.1457P)^2^+0.6742P] where P=(Fo^2^+2Fc^2^)/3'
_refine_ls_weighting_scheme calc
_refine_ls_wR_factor_gt 0.2047
_refine_ls_wR_factor_ref 0.2227
_reflns_number_gt 4203
_reflns_number_total 6688
_reflns_threshold_expression >2sigma(I)
_cod_data_source_file c4dt01735h2.cif
_cod_data_source_block shelx
_cod_depositor_comments
;
The following automatic conversions were performed:

'_symmetry_cell_setting' value 'Triclinic' changed to 'triclinic'
according to
/usr/data/users/saulius/crontab/automatic-downloads/rss-feeds/RSC/lib/dictionaries/cif_core.dic
dictionary named 'cif_core.dic' version 2.4.2 from 2011-04-26.

Automatic conversion script
Id: cif_fix_values 2281 2013-09-26 08:29:07Z andrius 

 Adding full bibliography for 7031750--7031755.cif.
;
_cod_original_cell_volume 1896.9(8)
_cod_original_sg_symbol_H-M P-1
_cod_database_code 7031753

loop_
_symmetry_equiv_pos_as_xyz
'x, y, z'
'-x, -y, -z'

loop_
_atom_site_label
_atom_site_type_symbol
_atom_site_fract_x
_atom_site_fract_y
_atom_site_fract_z
_atom_site_U_iso_or_equiv
_atom_site_adp_type
_atom_site_occupancy
_atom_site_symmetry_multiplicity
_atom_site_calc_flag
_atom_site_refinement_flags
F1 F -0.0512(2) 0.64592(18) 0.90680(14) 0.0233(5) Uani 1 1 d .
F2 F -0.17251(18) 0.82809(18) 0.87020(14) 0.0203(5) Uani 1 1 d .
F3 F 0.75293(19) -0.18116(17) 0.45217(15) 0.0210(5) Uani 1 1 d .
F4 F 0.84146(18) -0.06675(18) 0.34774(13) 0.0189(5) Uani 1 1 d .
F5 F 0.43284(18) 0.59151(17) 0.25489(13) 0.0177(5) Uani 1 1 d .
F6 F 0.32000(18) 0.77735(16) 0.22031(13) 0.0152(5) Uani 1 1 d .
O1 O -0.0353(2) 0.7298(2) 0.75582(17) 0.0210(6) Uani 1 1 d .
O2 O 0.8266(2) -0.0490(2) 0.50709(18) 0.0224(6) Uani 1 1 d .
O3 O 0.2228(2) 0.6476(2) 0.29740(16) 0.0189(6) Uani 1 1 d .
N1 N -0.1497(3) 0.8013(3) 1.1842(2) 0.0164(7) Uani 1 1 d .
H1A H -0.2018 0.7712 1.1642 0.020 Uiso 1 1 calc R
H1B H -0.1571 0.8149 1.2435 0.020 Uiso 1 1 calc R
N2 N -0.0514(3) 0.8046(2) 1.03562(19) 0.0122(6) Uani 1 1 d .
N3 N 0.0436(3) 0.8049(2) 0.88272(19) 0.0121(6) Uani 1 1 d .
N4 N 0.5655(3) -0.2014(3) 0.2147(2) 0.0188(7) Uani 1 1 d .
H4A H 0.6328 -0.2539 0.2299 0.023 Uiso 1 1 calc R
H4B H 0.5220 -0.2155 0.1742 0.023 Uiso 1 1 calc R
N5 N 0.5993(3) -0.0837(3) 0.31447(19) 0.0146(7) Uani 1 1 d .
N6 N 0.6398(3) 0.0246(2) 0.42068(19) 0.0127(6) Uani 1 1 d .
N7 N 0.6360(3) 0.7589(3) 0.0035(2) 0.0199(7) Uani 1 1 d .
H7A H 0.6377 0.7799 0.0594 0.024 Uiso 1 1 calc R
H7B H 0.6899 0.7714 -0.0431 0.024 Uiso 1 1 calc R
N8 N 0.4722(3) 0.6913(2) 0.0623(2) 0.0123(6) Uani 1 1 d .
N9 N 0.3044(3) 0.6275(2) 0.12776(19) 0.0107(6) Uani 1 1 d .
B1 B -0.0563(4) 0.7502(4) 0.8554(3) 0.0147(9) Uani 1 1 d .
B2 B 0.7676(4) -0.0720(3) 0.4318(3) 0.0135(8) Uani 1 1 d .
B3 B 0.3214(4) 0.6617(4) 0.2268(3) 0.0142(8) Uani 1 1 d .
C1 C -0.0585(3) 0.8267(3) 1.1240(2) 0.0120(7) Uani 1 1 d .
C2 C 0.0254(3) 0.8756(3) 1.1574(2) 0.0150(8) Uani 1 1 d .
H2B H 0.0184 0.8894 1.2215 0.018 Uiso 1 1 calc R
C3 C 0.1147(3) 0.9017(3) 1.0957(2) 0.0128(7) Uani 1 1 d .
H3A H 0.1705 0.9357 1.1162 0.015 Uiso 1 1 calc R
C4 C 0.1262(3) 0.8789(3) 1.0000(2) 0.0126(7) Uani 1 1 d .
C5 C 0.2173(3) 0.9041(3) 0.9315(2) 0.0130(7) Uani 1 1 d .
C6 C 0.2180(3) 0.8787(3) 0.8417(2) 0.0146(8) Uani 1 1 d .
H6A H 0.2785 0.8950 0.7945 0.018 Uiso 1 1 calc R
C7 C 0.1302(3) 0.8287(3) 0.8176(2) 0.0129(7) Uani 1 1 d .
C8 C 0.0392(3) 0.8293(3) 0.9752(2) 0.0123(7) Uani 1 1 d .
C9 C 0.3099(3) 0.9585(3) 0.9564(3) 0.0170(8) Uani 1 1 d .
H9A H 0.3655 0.9694 0.9004 0.026 Uiso 1 1 calc R
H9B H 0.3572 0.9079 1.0045 0.026 Uiso 1 1 calc R
H9C H 0.2674 1.0336 0.9805 0.026 Uiso 1 1 calc R
C10 C 0.1344(3) 0.8039(3) 0.7225(2) 0.0150(8) Uani 1 1 d .
H10A H 0.1963 0.8212 0.6772 0.018 Uiso 1 1 calc R
C11 C 0.0524(3) 0.7563(3) 0.6957(2) 0.0159(8) Uani 1 1 d .
C12 C 0.0505(4) 0.7302(3) 0.5975(2) 0.0235(9) Uani 1 1 d .
H12A H -0.0169 0.6964 0.5953 0.035 Uiso 1 1 calc R
H12B H 0.1286 0.6752 0.5769 0.035 Uiso 1 1 calc R
H12C H 0.0386 0.8018 0.5561 0.035 Uiso 1 1 calc R
C13 C 0.5287(3) -0.0983(3) 0.2540(2) 0.0155(8) Uani 1 1 d .
C14 C 0.4219(3) -0.0115(3) 0.2285(2) 0.0179(8) Uani 1 1 d .
H14A H 0.3755 -0.0235 0.1829 0.021 Uiso 1 1 calc R
C15 C 0.3876(3) 0.0888(3) 0.2707(2) 0.0170(8) Uani 1 1 d .
H15A H 0.3157 0.1472 0.2555 0.020 Uiso 1 1 calc R
C16 C 0.4587(3) 0.1069(3) 0.3378(2) 0.0131(7) Uani 1 1 d .
C17 C 0.4285(3) 0.2084(3) 0.3865(2) 0.0161(8) Uani 1 1 d .
C18 C 0.5032(3) 0.2116(3) 0.4507(2) 0.0169(8) Uani 1 1 d .
H18A H 0.4837 0.2779 0.4849 0.020 Uiso 1 1 calc R
C19 C 0.6085(3) 0.1204(3) 0.4685(2) 0.0126(7) Uani 1 1 d .
C20 C 0.5642(3) 0.0156(3) 0.3564(2) 0.0120(7) Uani 1 1 d .
C21 C 0.3183(4) 0.3084(3) 0.3679(3) 0.0229(9) Uani 1 1 d .
H21A H 0.3131 0.3698 0.4080 0.034 Uiso 1 1 calc R
H21B H 0.2439 0.2825 0.3818 0.034 Uiso 1 1 calc R
H21C H 0.3261 0.3382 0.3019 0.034 Uiso 1 1 calc R
C22 C 0.6845(3) 0.1284(3) 0.5362(2) 0.0163(8) Uani 1 1 d .
H22A H 0.6606 0.1948 0.5707 0.020 Uiso 1 1 calc R
C23 C 0.7879(3) 0.0466(3) 0.5534(2) 0.0158(8) Uani 1 1 d .
C24 C 0.8697(4) 0.0488(4) 0.6242(3) 0.0235(9) Uani 1 1 d .
H24A H 0.8370 0.1204 0.6557 0.035 Uiso 1 1 calc R
H24B H 0.9521 0.0452 0.5930 0.035 Uiso 1 1 calc R
H24C H 0.8739 -0.0178 0.6706 0.035 Uiso 1 1 calc R
C25 C 0.5506(3) 0.7076(3) -0.0107(2) 0.0146(8) Uani 1 1 d .
C26 C 0.5480(3) 0.6733(3) -0.1008(2) 0.0168(8) Uani 1 1 d .
H26A H 0.6070 0.6843 -0.1514 0.020 Uiso 1 1 calc R
C27 C 0.4598(3) 0.6247(3) -0.1130(2) 0.0152(8) Uani 1 1 d .
H27A H 0.4564 0.6018 -0.1730 0.018 Uiso 1 1 calc R
C28 C 0.3733(3) 0.6076(3) -0.0383(2) 0.0138(8) Uani 1 1 d .
C29 C 0.2766(3) 0.5567(3) -0.0449(2) 0.0143(8) Uani 1 1 d .
C30 C 0.1998(3) 0.5451(3) 0.0332(2) 0.0155(8) Uani 1 1 d .
H30A H 0.1344 0.5131 0.0292 0.019 Uiso 1 1 calc R
C31 C 0.2132(3) 0.5786(3) 0.1206(2) 0.0127(7) Uani 1 1 d .
C32 C 0.3843(3) 0.6429(3) 0.0491(2) 0.0115(7) Uani 1 1 d .
C33 C 0.2636(3) 0.5168(3) -0.1363(2) 0.0195(8) Uani 1 1 d .
H33A H 0.1934 0.4847 -0.1286 0.029 Uiso 1 1 calc R
H33B H 0.3385 0.4573 -0.1560 0.029 Uiso 1 1 calc R
H33C H 0.2505 0.5825 -0.1841 0.029 Uiso 1 1 calc R
C34 C 0.1330(3) 0.5617(3) 0.2013(2) 0.0155(8) Uani 1 1 d .
H34A H 0.0733 0.5230 0.1963 0.019 Uiso 1 1 calc R
C35 C 0.1376(3) 0.5978(3) 0.2846(3) 0.0159(8) Uani 1 1 d .
C36 C 0.0509(4) 0.5890(4) 0.3711(3) 0.0250(9) Uani 1 1 d .
H36A H 0.0743 0.6214 0.4224 0.037 Uiso 1 1 calc R
H36B H 0.0547 0.5076 0.3889 0.037 Uiso 1 1 calc R
H36C H -0.0328 0.6322 0.3586 0.037 Uiso 1 1 calc R
Cl1 Cl 0.34615(13) 0.56450(11) 0.48704(8) 0.0481(4) Uani 1 1 d .
Cl2 Cl 0.26812(12) 0.41541(12) 0.63723(9) 0.0490(4) Uani 1 1 d .
C37 C 0.3449(5) 0.5242(4) 0.6086(3) 0.0419(12) Uani 1 1 d .
H37A H 0.3021 0.5921 0.6441 0.050 Uiso 1 1 calc R
H37B H 0.4300 0.4946 0.6255 0.050 Uiso 1 1 calc R

loop_
_atom_site_aniso_label
_atom_site_aniso_U_11
_atom_site_aniso_U_22
_atom_site_aniso_U_33
_atom_site_aniso_U_23
_atom_site_aniso_U_13
_atom_site_aniso_U_12
F1 0.0335(13) 0.0213(12) 0.0217(11) 0.0012(9) -0.0064(10) -0.0177(10)
F2 0.0130(11) 0.0308(13) 0.0177(10) -0.0032(9) -0.0036(9) -0.0056(9)
F3 0.0183(11) 0.0161(11) 0.0288(12) 0.0038(9) -0.0074(10) -0.0054(9)
F4 0.0136(11) 0.0294(13) 0.0146(10) -0.0040(9) 0.0019(9) -0.0079(9)
F5 0.0146(11) 0.0212(11) 0.0148(10) -0.0017(9) -0.0064(9) 0.0012(9)
F6 0.0155(11) 0.0138(11) 0.0175(10) -0.0054(8) -0.0012(9) -0.0043(8)
O1 0.0219(14) 0.0327(16) 0.0136(13) -0.0060(11) 0.0016(11) -0.0157(13)
O2 0.0180(14) 0.0270(15) 0.0202(13) -0.0137(12) -0.0088(11) 0.0047(12)
O3 0.0200(14) 0.0267(15) 0.0135(12) -0.0049(11) 0.0010(11) -0.0119(12)
N1 0.0163(16) 0.0240(17) 0.0111(14) -0.0035(13) 0.0010(13) -0.0092(14)
N2 0.0108(15) 0.0124(15) 0.0130(14) -0.0015(12) 0.0001(12) -0.0030(12)
N3 0.0156(16) 0.0104(15) 0.0100(14) -0.0002(12) -0.0025(12) -0.0030(12)
N4 0.0161(16) 0.0219(17) 0.0218(16) -0.0111(14) -0.0029(14) -0.0068(13)
N5 0.0137(16) 0.0199(17) 0.0117(14) -0.0021(13) -0.0002(13) -0.0072(13)
N6 0.0112(15) 0.0185(16) 0.0084(13) -0.0007(12) -0.0004(12) -0.0045(13)
N7 0.0228(18) 0.0233(18) 0.0176(16) -0.0046(13) 0.0033(14) -0.0141(15)
N8 0.0123(15) 0.0094(15) 0.0159(14) -0.0012(12) -0.0015(12) -0.0043(12)
N9 0.0103(15) 0.0096(15) 0.0118(14) -0.0013(12) -0.0017(12) -0.0018(12)
B1 0.014(2) 0.019(2) 0.0138(19) -0.0012(17) -0.0003(17) -0.0087(18)
B2 0.013(2) 0.017(2) 0.0109(18) -0.0035(16) -0.0026(16) -0.0043(17)
B3 0.013(2) 0.018(2) 0.0131(19) -0.0035(17) -0.0031(17) -0.0038(17)
C1 0.0119(17) 0.0066(17) 0.0159(17) -0.0015(14) -0.0031(15) 0.0008(14)
C2 0.0159(19) 0.0148(19) 0.0134(17) 0.0000(14) -0.0070(15) -0.0010(15)
C3 0.0128(18) 0.0073(17) 0.0175(17) -0.0001(14) -0.0052(15) -0.0002(14)
C4 0.0102(17) 0.0090(17) 0.0174(17) -0.0001(14) -0.0055(15) 0.0005(14)
C5 0.0100(17) 0.0060(17) 0.0207(18) 0.0016(14) -0.0035(15) 0.0011(14)
C6 0.0116(18) 0.0114(18) 0.0183(18) 0.0014(14) 0.0023(15) -0.0019(14)
C7 0.0108(17) 0.0074(17) 0.0179(18) 0.0021(14) -0.0011(15) 0.0000(14)
C8 0.0139(18) 0.0056(17) 0.0155(17) 0.0003(14) -0.0021(15) -0.0001(14)
C9 0.0131(18) 0.0169(19) 0.0219(18) 0.0006(15) -0.0042(16) -0.0053(15)
C10 0.0163(19) 0.0134(18) 0.0133(17) 0.0003(14) 0.0028(15) -0.0036(15)
C11 0.0163(19) 0.0148(19) 0.0149(17) -0.0009(15) 0.0001(15) -0.0028(15)
C12 0.031(2) 0.026(2) 0.0145(18) -0.0021(16) -0.0007(17) -0.0100(18)
C13 0.0170(19) 0.022(2) 0.0106(16) -0.0007(15) 0.0000(15) -0.0117(16)
C14 0.0182(19) 0.025(2) 0.0147(17) 0.0006(16) -0.0058(15) -0.0121(17)
C15 0.0162(19) 0.023(2) 0.0129(17) 0.0063(15) -0.0064(15) -0.0086(16)
C16 0.0130(18) 0.0176(19) 0.0097(16) 0.0014(14) 0.0008(14) -0.0079(15)
C17 0.0145(19) 0.0184(19) 0.0140(17) 0.0027(15) 0.0015(15) -0.0056(15)
C18 0.020(2) 0.0150(19) 0.0164(18) -0.0061(15) 0.0008(16) -0.0049(16)
C19 0.0131(18) 0.0149(18) 0.0110(16) -0.0034(14) 0.0028(15) -0.0067(15)
C20 0.0118(18) 0.0191(19) 0.0077(15) -0.0016(14) 0.0004(14) -0.0091(15)
C21 0.022(2) 0.022(2) 0.0204(19) -0.0018(16) -0.0072(17) 0.0032(17)
C22 0.0178(19) 0.0180(19) 0.0138(17) -0.0050(15) -0.0005(15) -0.0055(16)
C23 0.0147(18) 0.022(2) 0.0121(17) -0.0053(15) -0.0002(15) -0.0062(16)
C24 0.017(2) 0.034(2) 0.0201(19) -0.0130(18) -0.0057(17) -0.0027(18)
C25 0.0168(19) 0.0091(18) 0.0170(18) 0.0000(14) -0.0013(15) -0.0030(15)
C26 0.0173(19) 0.0173(19) 0.0143(17) -0.0008(15) 0.0006(15) -0.0037(16)
C27 0.021(2) 0.0098(18) 0.0110(16) 0.0006(14) -0.0037(15) 0.0015(15)
C28 0.0181(19) 0.0076(17) 0.0143(17) 0.0008(14) -0.0052(15) -0.0004(15)
C29 0.0149(18) 0.0100(18) 0.0167(18) -0.0024(14) -0.0076(15) 0.0019(15)
C30 0.0150(19) 0.0130(18) 0.0202(18) -0.0021(15) -0.0093(16) -0.0030(15)
C31 0.0126(18) 0.0079(17) 0.0174(17) -0.0016(14) -0.0042(15) -0.0013(14)
C32 0.0117(17) 0.0069(17) 0.0137(17) 0.0005(13) -0.0043(15) 0.0013(14)
C33 0.021(2) 0.021(2) 0.0179(18) -0.0073(16) -0.0060(16) -0.0042(17)
C34 0.0133(18) 0.0123(18) 0.0220(19) -0.0013(15) 0.0001(16) -0.0063(15)
C35 0.0143(18) 0.0121(18) 0.0209(18) 0.0015(15) -0.0024(16) -0.0041(15)
C36 0.019(2) 0.033(2) 0.023(2) -0.0025(18) 0.0057(17) -0.0123(18)
Cl1 0.0678(9) 0.0473(8) 0.0334(6) 0.0039(5) -0.0131(6) -0.0219(7)
Cl2 0.0491(8) 0.0561(8) 0.0473(7) 0.0076(6) -0.0196(6) -0.0214(7)
C37 0.051(3) 0.044(3) 0.034(2) -0.002(2) -0.013(2) -0.015(2)

loop_
_atom_type_symbol
_atom_type_description
_atom_type_scat_dispersion_real
_atom_type_scat_dispersion_imag
_atom_type_scat_source
C C 0.0033 0.0016 'International Tables Vol C Tables 4.2.6.8 and 6.1.1.4'
H H 0.0000 0.0000 'International Tables Vol C Tables 4.2.6.8 and 6.1.1.4'
B B 0.0013 0.0007 'International Tables Vol C Tables 4.2.6.8 and 6.1.1.4'
N N 0.0061 0.0033 'International Tables Vol C Tables 4.2.6.8 and 6.1.1.4'
O O 0.0106 0.0060 'International Tables Vol C Tables 4.2.6.8 and 6.1.1.4'
F F 0.0171 0.0103 'International Tables Vol C Tables 4.2.6.8 and 6.1.1.4'
Cl Cl 0.1484 0.1585 'International Tables Vol C Tables 4.2.6.8 and 6.1.1.4'

loop_
_geom_angle_atom_site_label_1
_geom_angle_atom_site_label_2
_geom_angle_atom_site_label_3
_geom_angle
C11 O1 B1 124.8(3)
C23 O2 B2 125.0(3)
C35 O3 B3 124.3(3)
C1 N1 H1A 120.0
C1 N1 H1B 120.0
H1A N1 H1B 120.0
C1 N2 C8 118.1(3)
C7 N3 C8 120.2(3)
C7 N3 B1 120.6(3)
C8 N3 B1 119.2(3)
C13 N4 H4A 120.0
C13 N4 H4B 120.0
H4A N4 H4B 120.0
C13 N5 C20 118.1(3)
C19 N6 C20 119.1(3)
C19 N6 B2 120.5(3)
C20 N6 B2 120.2(3)
C25 N7 H7A 120.0
C25 N7 H7B 120.0
H7A N7 H7B 120.0
C25 N8 C32 118.1(3)
C31 N9 C32 119.6(3)
C31 N9 B3 119.7(3)
C32 N9 B3 120.7(3)
F1 B1 F2 111.0(3)
F1 B1 O1 108.1(3)
F2 B1 O1 107.1(3)
F1 B1 N3 110.5(3)
F2 B1 N3 109.2(3)
O1 B1 N3 110.9(3)
F3 B2 F4 110.2(3)
F3 B2 O2 107.5(3)
F4 B2 O2 109.4(3)
F3 B2 N6 112.2(3)
F4 B2 N6 107.1(3)
O2 B2 N6 110.5(3)
F6 B3 F5 110.1(3)
F6 B3 O3 107.1(3)
F5 B3 O3 109.1(3)
F6 B3 N9 109.9(3)
F5 B3 N9 108.9(3)
O3 B3 N9 111.6(3)
N2 C1 N1 117.6(3)
N2 C1 C2 122.9(3)
N1 C1 C2 119.4(3)
C3 C2 C1 118.4(3)
C3 C2 H2B 120.8
C1 C2 H2B 120.8
C2 C3 C4 120.6(3)
C2 C3 H3A 119.7
C4 C3 H3A 119.7
C8 C4 C5 120.2(3)
C8 C4 C3 116.1(3)
C5 C4 C3 123.6(3)
C6 C5 C4 118.0(3)
C6 C5 C9 121.0(3)
C4 C5 C9 121.0(3)
C5 C6 C7 121.3(3)
C5 C6 H6A 119.4
C7 C6 H6A 119.4
N3 C7 C6 120.6(3)
N3 C7 C10 120.1(3)
C6 C7 C10 119.3(3)
N2 C8 N3 116.4(3)
N2 C8 C4 123.9(3)
N3 C8 C4 119.7(3)
C5 C9 H9A 109.5
C5 C9 H9B 109.5
H9A C9 H9B 109.5
C5 C9 H9C 109.5
H9A C9 H9C 109.5
H9B C9 H9C 109.5
C11 C10 C7 121.6(3)
C11 C10 H10A 119.2
C7 C10 H10A 119.2
O1 C11 C10 121.8(3)
O1 C11 C12 113.9(3)
C10 C11 C12 124.3(3)
C11 C12 H12A 109.5
C11 C12 H12B 109.5
H12A C12 H12B 109.5
C11 C12 H12C 109.5
H12A C12 H12C 109.5
H12B C12 H12C 109.5
N5 C13 N4 116.4(3)
N5 C13 C14 122.9(3)
N4 C13 C14 120.7(3)
C15 C14 C13 118.5(3)
C15 C14 H14A 120.7
C13 C14 H14A 120.7
C14 C15 C16 120.4(3)
C14 C15 H15A 119.8
C16 C15 H15A 119.8
C20 C16 C15 116.2(3)
C20 C16 C17 119.7(3)
C15 C16 C17 124.1(3)
C18 C17 C16 117.4(3)
C18 C17 C21 121.0(3)
C16 C17 C21 121.6(3)
C17 C18 C19 122.5(3)
C17 C18 H18A 118.7
C19 C18 H18A 118.7
N6 C19 C18 120.5(3)
N6 C19 C22 119.1(3)
C18 C19 C22 120.3(3)
N5 C20 N6 115.4(3)
N5 C20 C16 123.8(3)
N6 C20 C16 120.7(3)
C17 C21 H21A 109.5
C17 C21 H21B 109.5
H21A C21 H21B 109.5
C17 C21 H21C 109.5
H21A C21 H21C 109.5
H21B C21 H21C 109.5
C23 C22 C19 122.9(3)
C23 C22 H22A 118.6
C19 C22 H22A 118.6
C22 C23 O2 121.4(3)
C22 C23 C24 125.5(3)
O2 C23 C24 113.1(3)
C23 C24 H24A 109.5
C23 C24 H24B 109.5
H24A C24 H24B 109.5
C23 C24 H24C 109.5
H24A C24 H24C 109.5
H24B C24 H24C 109.5
N8 C25 N7 117.1(3)
N8 C25 C26 122.8(3)
N7 C25 C26 120.1(3)
C27 C26 C25 118.5(3)
C27 C26 H26A 120.7
C25 C26 H26A 120.7
C26 C27 C28 120.8(3)
C26 C27 H27A 119.6
C28 C27 H27A 119.6
C27 C28 C32 116.7(3)
C27 C28 C29 124.5(3)
C32 C28 C29 118.8(3)
C30 C29 C28 118.2(3)
C30 C29 C33 121.8(3)
C28 C29 C33 120.0(3)
C29 C30 C31 122.5(3)
C29 C30 H30A 118.7
C31 C30 H30A 118.7
N9 C31 C30 119.9(3)
N9 C31 C34 119.4(3)
C30 C31 C34 120.7(3)
N8 C32 N9 115.9(3)
N8 C32 C28 123.1(3)
N9 C32 C28 121.0(3)
C29 C33 H33A 109.5
C29 C33 H33B 109.5
H33A C33 H33B 109.5
C29 C33 H33C 109.5
H33A C33 H33C 109.5
H33B C33 H33C 109.5
C35 C34 C31 122.9(3)
C35 C34 H34A 118.5
C31 C34 H34A 118.5
O3 C35 C34 121.5(3)
O3 C35 C36 112.9(3)
C34 C35 C36 125.6(3)
C35 C36 H36A 109.5
C35 C36 H36B 109.5
H36A C36 H36B 109.5
C35 C36 H36C 109.5
H36A C36 H36C 109.5
H36B C36 H36C 109.5
Cl1 C37 Cl2 108.7(2)
Cl1 C37 H37A 110.0
Cl2 C37 H37A 110.0
Cl1 C37 H37B 110.0
Cl2 C37 H37B 110.0
H37A C37 H37B 108.3

loop_
_geom_bond_atom_site_label_1
_geom_bond_atom_site_label_2
_geom_bond_distance
F1 B1 1.378(5)
F2 B1 1.396(5)
F3 B2 1.375(4)
F4 B2 1.388(4)
F5 B3 1.395(5)
F6 B3 1.390(4)
O1 C11 1.322(4)
O1 B1 1.464(4)
O2 C23 1.340(4)
O2 B2 1.451(4)
O3 C35 1.331(4)
O3 B3 1.450(5)
N1 C1 1.347(4)
N1 H1A 0.8800
N1 H1B 0.8800
N2 C1 1.324(4)
N2 C8 1.342(4)
N3 C7 1.341(4)
N3 C8 1.394(4)
N3 B1 1.593(5)
N4 C13 1.365(4)
N4 H4A 0.8800
N4 H4B 0.8800
N5 C13 1.328(4)
N5 C20 1.344(4)
N6 C19 1.355(4)
N6 C20 1.387(4)
N6 B2 1.602(5)
N7 C25 1.353(4)
N7 H7A 0.8800
N7 H7B 0.8800
N8 C25 1.324(4)
N8 C32 1.349(4)
N9 C31 1.365(4)
N9 C32 1.389(4)
N9 B3 1.589(4)
C1 C2 1.428(5)
C2 C3 1.347(5)
C2 H2B 0.9500
C3 C4 1.424(5)
C3 H3A 0.9500
C4 C8 1.409(5)
C4 C5 1.412(5)
C5 C6 1.368(5)
C5 C9 1.504(5)
C6 C7 1.416(5)
C6 H6A 0.9500
C7 C10 1.433(5)
C9 H9A 0.9800
C9 H9B 0.9800
C9 H9C 0.9800
C10 C11 1.356(5)
C10 H10A 0.9500
C11 C12 1.494(5)
C12 H12A 0.9800
C12 H12B 0.9800
C12 H12C 0.9800
C13 C14 1.422(5)
C14 C15 1.357(5)
C14 H14A 0.9500
C15 C16 1.422(5)
C15 H15A 0.9500
C16 C20 1.414(5)
C16 C17 1.423(5)
C17 C18 1.357(5)
C17 C21 1.503(5)
C18 C19 1.409(5)
C18 H18A 0.9500
C19 C22 1.426(5)
C21 H21A 0.9800
C21 H21B 0.9800
C21 H21C 0.9800
C22 C23 1.336(5)
C22 H22A 0.9500
C23 C24 1.487(5)
C24 H24A 0.9800
C24 H24B 0.9800
C24 H24C 0.9800
C25 C26 1.421(5)
C26 C27 1.349(5)
C26 H26A 0.9500
C27 C28 1.402(5)
C27 H27A 0.9500
C28 C32 1.414(5)
C28 C29 1.435(5)
C29 C30 1.353(5)
C29 C33 1.500(4)
C30 C31 1.413(5)
C30 H30A 0.9500
C31 C34 1.416(5)
C33 H33A 0.9800
C33 H33B 0.9800
C33 H33C 0.9800
C34 C35 1.342(5)
C34 H34A 0.9500
C35 C36 1.500(5)
C36 H36A 0.9800
C36 H36B 0.9800
C36 H36C 0.9800
Cl1 C37 1.766(5)
Cl2 C37 1.770(5)
C37 H37A 0.9900
C37 H37B 0.9900

loop_
_geom_hbond_atom_site_label_D
_geom_hbond_atom_site_label_H
_geom_hbond_atom_site_label_A
_geom_hbond_distance_DH
_geom_hbond_distance_HA
_geom_hbond_distance_DA
_geom_hbond_angle_DHA
_geom_hbond_site_symmetry_A
N1 H1A N4 0.88 2.60 3.243(4) 130.6 1_466
N1 H1B F4 0.88 2.20 2.984(3) 148.6 1_466
N1 H1B N5 0.88 2.81 3.252(4) 112.9 1_466
N4 H4B N7 0.88 2.64 3.106(4) 114.5 1_545
N4 H4B F6 0.88 2.34 2.889(4) 120.3 1_545
N4 H4B N8 0.88 2.30 3.136(4) 158.8 1_545
N4 H4B F5 0.88 2.88 3.255(4) 107.4 1_545
N4 H4A Cl2 0.88 2.69 3.442(4) 144.8 2_656
N7 H7B F2 0.88 2.10 2.959(4) 164.9 1_654
N7 H7A N4 0.88 2.30 3.106(4) 152.9 1_565

loop_
_geom_torsion_atom_site_label_1
_geom_torsion_atom_site_label_2
_geom_torsion_atom_site_label_3
_geom_torsion_atom_site_label_4
_geom_torsion
C11 O1 B1 F1 -123.3(3)
C11 O1 B1 F2 117.1(3)
C11 O1 B1 N3 -2.0(5)
C7 N3 B1 F1 121.4(3)
C8 N3 B1 F1 -59.5(4)
C7 N3 B1 F2 -116.3(3)
C8 N3 B1 F2 62.9(4)
C7 N3 B1 O1 1.5(5)
C8 N3 B1 O1 -179.3(3)
C23 O2 B2 F3 -130.3(3)
C23 O2 B2 F4 110.1(4)
C23 O2 B2 N6 -7.6(5)
C19 N6 B2 F3 128.9(3)
C20 N6 B2 F3 -56.2(4)
C19 N6 B2 F4 -110.1(3)
C20 N6 B2 F4 64.9(4)
C19 N6 B2 O2 9.0(4)
C20 N6 B2 O2 -176.1(3)
C35 O3 B3 F6 128.7(3)
C35 O3 B3 F5 -112.1(3)
C35 O3 B3 N9 8.4(5)
C31 N9 B3 F6 -125.8(3)
C32 N9 B3 F6 56.6(4)
C31 N9 B3 F5 113.4(3)
C32 N9 B3 F5 -64.1(4)
C31 N9 B3 O3 -7.1(4)
C32 N9 B3 O3 175.3(3)
C8 N2 C1 N1 -179.9(3)
C8 N2 C1 C2 0.2(5)
N2 C1 C2 C3 0.9(5)
N1 C1 C2 C3 -179.1(3)
C1 C2 C3 C4 -1.2(5)
C2 C3 C4 C8 0.5(5)
C2 C3 C4 C5 179.9(3)
C8 C4 C5 C6 -0.1(5)
C3 C4 C5 C6 -179.5(3)
C8 C4 C5 C9 179.2(3)
C3 C4 C5 C9 -0.2(5)
C4 C5 C6 C7 0.0(5)
C9 C5 C6 C7 -179.3(3)
C8 N3 C7 C6 0.0(5)
B1 N3 C7 C6 179.2(3)
C8 N3 C7 C10 -179.8(3)
B1 N3 C7 C10 -0.7(5)
C5 C6 C7 N3 0.0(5)
C5 C6 C7 C10 179.9(3)
C1 N2 C8 N3 -180.0(3)
C1 N2 C8 C4 -0.9(5)
C7 N3 C8 N2 178.9(3)
B1 N3 C8 N2 -0.2(4)
C7 N3 C8 C4 -0.1(5)
B1 N3 C8 C4 -179.3(3)
C5 C4 C8 N2 -178.8(3)
C3 C4 C8 N2 0.6(5)
C5 C4 C8 N3 0.2(5)
C3 C4 C8 N3 179.6(3)
N3 C7 C10 C11 0.0(5)
C6 C7 C10 C11 -179.8(3)
B1 O1 C11 C10 1.5(6)
B1 O1 C11 C12 -177.9(3)
C7 C10 C11 O1 -0.4(6)
C7 C10 C11 C12 178.9(3)
C20 N5 C13 N4 -178.3(3)
C20 N5 C13 C14 3.3(5)
N5 C13 C14 C15 -2.9(5)
N4 C13 C14 C15 178.8(3)
C13 C14 C15 C16 1.1(5)
C14 C15 C16 C20 0.0(5)
C14 C15 C16 C17 -178.9(3)
C20 C16 C17 C18 -0.9(5)
C15 C16 C17 C18 177.9(3)
C20 C16 C17 C21 179.1(3)
C15 C16 C17 C21 -2.1(5)
C16 C17 C18 C19 1.3(5)
C21 C17 C18 C19 -178.7(3)
C20 N6 C19 C18 -2.4(5)
B2 N6 C19 C18 172.5(3)
C20 N6 C19 C22 178.5(3)
B2 N6 C19 C22 -6.6(5)
C17 C18 C19 N6 0.4(5)
C17 C18 C19 C22 179.5(3)
C13 N5 C20 N6 178.4(3)
C13 N5 C20 C16 -2.1(5)
C19 N6 C20 N5 -177.7(3)
B2 N6 C20 N5 7.3(4)
C19 N6 C20 C16 2.7(5)
B2 N6 C20 C16 -172.3(3)
C15 C16 C20 N5 0.5(5)
C17 C16 C20 N5 179.4(3)
C15 C16 C20 N6 -180.0(3)
C17 C16 C20 N6 -1.0(5)
N6 C19 C22 C23 1.8(5)
C18 C19 C22 C23 -177.3(3)
C19 C22 C23 O2 0.1(6)
C19 C22 C23 C24 -178.7(3)
B2 O2 C23 C22 3.6(5)
B2 O2 C23 C24 -177.4(3)
C32 N8 C25 N7 178.4(3)
C32 N8 C25 C26 -1.9(5)
N8 C25 C26 C27 1.7(5)
N7 C25 C26 C27 -178.5(3)
C25 C26 C27 C28 -0.5(5)
C26 C27 C28 C32 -0.4(5)
C26 C27 C28 C29 180.0(3)
C27 C28 C29 C30 179.7(3)
C32 C28 C29 C30 0.1(5)
C27 C28 C29 C33 0.5(5)
C32 C28 C29 C33 -179.1(3)
C28 C29 C30 C31 -1.4(5)
C33 C29 C30 C31 177.9(3)
C32 N9 C31 C30 -0.6(5)
B3 N9 C31 C30 -178.2(3)
C32 N9 C31 C34 179.1(3)
B3 N9 C31 C34 1.5(5)
C29 C30 C31 N9 1.7(5)
C29 C30 C31 C34 -178.1(3)
C25 N8 C32 N9 179.9(3)
C25 N8 C32 C28 0.9(5)
C31 N9 C32 N8 -179.7(3)
B3 N9 C32 N8 -2.1(4)
C31 N9 C32 C28 -0.6(5)
B3 N9 C32 C28 176.9(3)
C27 C28 C32 N8 0.2(5)
C29 C28 C32 N8 179.9(3)
C27 C28 C32 N9 -178.7(3)
C29 C28 C32 N9 0.9(5)
N9 C31 C34 C35 4.1(5)
C30 C31 C34 C35 -176.2(3)
B3 O3 C35 C34 -3.7(5)
B3 O3 C35 C36 176.8(3)
C31 C34 C35 O3 -3.3(6)
C31 C34 C35 C36 176.1(3)
